data_4060557
loop_
_publ_author_name
'Rowshan Ara Begum'
'Paul R. Sharp'

_publ_section_title
;
 Nickel and Platinum 1,2-Dibromoacenaphthylene Chemistry
;
_journal_name_full Organometallics
_journal_paper_doi 10.1021/om050164u
_journal_year 2005
_chemical_formula_sum 'C18 H24 Br2 Ni P2'
_chemical_formula_weight 520.84
_space_group_IT_number 19
_symmetry_cell_setting orthorhombic
_symmetry_space_group_name_Hall 'P 2ac 2ab'
_symmetry_space_group_name_H-M 'P 21 21 21'
_cell_angle_alpha 90.00
_cell_angle_beta 90.00
_cell_angle_gamma 90.00
_cell_formula_units_Z 4
_cell_length_a 8.6824(16)
_cell_length_b 13.568(2)
_cell_length_c 17.428(3)
_cell_measurement_temperature 173(2)
_cell_volume 2053.0(6)
_diffrn_ambient_temperature 173(2)
_exptl_crystal_density_diffrn 1.685
_cod_depositor_comments
;
The following automatic conversions were performed:
'_symmetry_cell_setting' value 'Orthorhombic' changed to 'orthorhombic'
according to '/home/saulius/struct/CIF-dictionaries/cif_core.dic'
dictionary named 'cif_core.dic' version 2.4.1 from 2010-06-29.

Automatic conversion script
Id: cif_fix_enum 1527 2010-12-29 10:47:43Z saulius 
;
_cod_database_code 4060557

loop_
_symmetry_equiv_pos_as_xyz
'x, y, z'
'-x+1/2, -y, z+1/2'
'x+1/2, -y+1/2, -z'
'-x, y+1/2, -z+1/2'

loop_
_atom_site_label
_atom_site_type_symbol
_atom_site_fract_x
_atom_site_fract_y
_atom_site_fract_z
_atom_site_U_iso_or_equiv
_atom_site_adp_type
_atom_site_occupancy
_atom_site_symmetry_multiplicity
_atom_site_calc_flag
_atom_site_refinement_flags
_atom_site_disorder_assembly
_atom_site_disorder_group
Br1 Br 1.12775(9) 1.12282(6) 0.13652(5) 0.0446(2) Uani 1 1 d . . .
Ni1 Ni 0.82026(10) 0.98114(7) 0.13038(6) 0.0285(2) Uani 1 1 d . . .
P1 P 0.7179(2) 1.09658(15) 0.05918(12) 0.0373(5) Uani 1 1 d . . .
C1 C 1.0357(8) 0.9959(5) 0.1127(4) 0.0295(17) Uani 1 1 d . . .
Br2 Br 1.05052(10) 0.94292(7) 0.27887(5) 0.0470(3) Uani 1 1 d . . .
P2 P 0.6262(2) 0.91771(16) 0.19386(12) 0.0354(5) Uani 1 1 d . . .
C2 C 1.0061(7) 0.9202(5) 0.1706(4) 0.0238(16) Uani 1 1 d . . .
C4 C 1.1392(9) 0.6570(6) 0.1229(5) 0.045(2) Uani 1 1 d . . .
H4 H 1.1468 0.5920 0.1428 0.054 Uiso 1 1 calc R . .
C5 C 1.1907(9) 0.6743(6) 0.0492(5) 0.041(2) Uani 1 1 d . . .
H5 H 1.2336 0.6223 0.0196 0.049 Uiso 1 1 calc R . .
C6 C 1.2333(9) 0.8013(6) -0.0532(4) 0.0378(19) Uani 1 1 d . . .
H6 H 1.2754 0.7546 -0.0879 0.045 Uiso 1 1 calc R . .
C7 C 1.2264(9) 0.8990(6) -0.0736(4) 0.041(2) Uani 1 1 d . . .
H7 H 1.2658 0.9182 -0.1222 0.049 Uiso 1 1 calc R . .
C8 C 1.1623(8) 0.9729(6) -0.0247(4) 0.040(2) Uani 1 1 d . . .
H8 H 1.1597 1.0401 -0.0400 0.048 Uiso 1 1 calc R . .
C9 C 1.1045(8) 0.9438(5) 0.0450(4) 0.0284(16) Uani 1 1 d . . .
C12 C 1.1123(8) 0.8416(5) 0.0643(4) 0.0274(16) Uani 1 1 d . . .
C10 C 1.0610(8) 0.8254(5) 0.1405(4) 0.0284(16) Uani 1 1 d . . .
C11 C 1.1790(8) 0.7702(5) 0.0184(4) 0.0289(17) Uani 1 1 d . . .
C13 C 0.7103(11) 1.2132(7) 0.1096(5) 0.060(3) Uani 1 1 d . . .
H13A H 0.8143 1.2319 0.1259 0.090 Uiso 1 1 calc R . .
H13B H 0.6437 1.2068 0.1547 0.090 Uiso 1 1 calc R . .
H13C H 0.6688 1.2640 0.0754 0.090 Uiso 1 1 calc R . .
C14 C 0.8257(11) 1.1307(7) -0.0260(5) 0.056(3) Uani 1 1 d . . .
H14A H 0.8169 1.0783 -0.0644 0.084 Uiso 1 1 calc R . .
H14B H 0.9342 1.1402 -0.0126 0.084 Uiso 1 1 calc R . .
H14C H 0.7840 1.1922 -0.0471 0.084 Uiso 1 1 calc R . .
C15 C 0.5255(9) 1.0857(7) 0.0194(5) 0.053(2) Uani 1 1 d . . .
H15A H 0.5056 1.1414 -0.0150 0.079 Uiso 1 1 calc R . .
H15B H 0.4499 1.0860 0.0611 0.079 Uiso 1 1 calc R . .
H15C H 0.5172 1.0239 -0.0094 0.079 Uiso 1 1 calc R . .
C16 C 0.5360(11) 1.0056(7) 0.2597(5) 0.060(3) Uani 1 1 d . . .
H16A H 0.4823 1.0565 0.2301 0.090 Uiso 1 1 calc R . .
H16B H 0.6154 1.0364 0.2917 0.090 Uiso 1 1 calc R . .
H16C H 0.4621 0.9710 0.2925 0.090 Uiso 1 1 calc R . .
C17 C 0.6708(11) 0.8154(7) 0.2567(5) 0.057(3) Uani 1 1 d . . .
H17A H 0.5780 0.7962 0.2850 0.085 Uiso 1 1 calc R . .
H17B H 0.7512 0.8352 0.2930 0.085 Uiso 1 1 calc R . .
H17C H 0.7072 0.7595 0.2261 0.085 Uiso 1 1 calc R . .
C18 C 0.4624(9) 0.8678(6) 0.1423(5) 0.049(2) Uani 1 1 d . . .
H18A H 0.4034 0.8245 0.1765 0.073 Uiso 1 1 calc R . .
H18B H 0.4987 0.8300 0.0980 0.073 Uiso 1 1 calc R . .
H18C H 0.3964 0.9219 0.1247 0.073 Uiso 1 1 calc R . .
C3 C 1.0753(9) 0.7316(6) 0.1704(4) 0.0344(18) Uani 1 1 d . . .
H3 H 1.0432 0.7174 0.2213 0.041 Uiso 1 1 calc R . .

loop_
_atom_site_aniso_label
_atom_site_aniso_U_11
_atom_site_aniso_U_22
_atom_site_aniso_U_33
_atom_site_aniso_U_23
_atom_site_aniso_U_13
_atom_site_aniso_U_12
Br1 0.0351(4) 0.0334(4) 0.0654(6) -0.0146(4) 0.0086(5) -0.0080(3)
Ni1 0.0164(4) 0.0381(5) 0.0310(5) -0.0027(5) 0.0014(4) 0.0018(4)
P1 0.0244(10) 0.0436(13) 0.0439(13) 0.0040(11) 0.0015(9) 0.0046(9)
C1 0.018(4) 0.037(4) 0.033(4) -0.003(3) 0.000(3) -0.006(3)
Br2 0.0374(5) 0.0721(6) 0.0314(4) -0.0160(4) -0.0074(4) 0.0026(5)
P2 0.0183(9) 0.0526(13) 0.0352(11) -0.0032(10) 0.0037(8) -0.0013(9)
C2 0.018(3) 0.039(4) 0.015(3) -0.007(3) 0.001(3) -0.003(3)
C4 0.035(5) 0.029(4) 0.070(6) 0.013(4) -0.006(5) 0.001(4)
C5 0.031(5) 0.051(5) 0.040(5) -0.004(4) 0.004(4) 0.000(4)
C6 0.032(5) 0.045(5) 0.037(5) -0.008(4) 0.009(4) 0.001(4)
C7 0.034(5) 0.059(6) 0.031(4) 0.005(4) 0.012(4) 0.007(4)
C8 0.024(4) 0.047(5) 0.049(5) 0.008(4) 0.006(4) 0.003(4)
C9 0.019(4) 0.034(4) 0.031(4) 0.003(3) 0.002(3) 0.004(3)
C12 0.017(3) 0.037(4) 0.029(4) -0.002(3) -0.002(3) -0.003(3)
C10 0.013(3) 0.034(4) 0.038(4) 0.001(4) -0.002(4) -0.008(3)
C11 0.019(4) 0.032(4) 0.035(4) 0.001(3) -0.003(3) -0.001(3)
C13 0.049(6) 0.060(6) 0.072(7) -0.003(5) -0.004(5) 0.023(5)
C14 0.058(6) 0.068(6) 0.042(5) 0.018(5) 0.002(5) 0.008(5)
C15 0.035(5) 0.061(6) 0.062(6) 0.011(5) 0.001(4) 0.013(4)
C16 0.050(6) 0.072(7) 0.059(6) -0.019(5) 0.016(5) 0.013(5)
C17 0.030(5) 0.079(7) 0.061(6) 0.024(5) -0.006(4) -0.012(5)
C18 0.025(4) 0.065(6) 0.056(5) 0.002(5) -0.001(4) -0.003(4)
C3 0.026(4) 0.045(5) 0.032(4) -0.002(4) -0.006(3) 0.000(4)

loop_
_geom_bond_atom_site_label_1
_geom_bond_atom_site_label_2
_geom_bond_distance
_geom_bond_site_symmetry_2
_geom_bond_publ_flag
Br1 C1 1.944(7) . ?
Ni1 C1 1.907(7) . ?
Ni1 C2 1.944(7) . ?
Ni1 P1 2.187(2) . ?
Ni1 P2 2.192(2) . ?
P1 C13 1.811(9) . ?
P1 C14 1.815(8) . ?
P1 C15 1.815(8) . ?
C1 C2 1.462(10) . ?
C1 C9 1.500(10) . ?
Br2 C2 1.950(6) . ?
P2 C17 1.810(8) . ?
P2 C18 1.813(8) . ?
P2 C16 1.831(8) . ?
C2 C10 1.469(10) . ?
C4 C5 1.380(11) . ?
C4 C3 1.421(11) . ?
C5 C11 1.411(11) . ?
C6 C7 1.374(11) . ?
C6 C11 1.398(10) . ?
C7 C8 1.429(10) . ?
C8 C9 1.372(10) . ?
C9 C12 1.429(10) . ?
C12 C11 1.384(9) . ?
C12 C10 1.417(10) . ?
C10 C3 1.380(10) . ?
